data_7037785
loop_
_publ_author_name
'Ghosh, Abhijit'
'Ta, Sabyasachi'
'Ghosh, Milan'
'Karmakar, Subhajit'
'Banik, Avishek'
'Dangar, Tushar Kanti'
'Mukhopadhyay, Subhra Kanti'
'Das, Debasis'

_publ_section_title
;
 Dual mode ratiometric recognition of zinc acetate: nanomolar detection
 with in vitro tracking of endophytic bacteria in rice root tissue.
;
_journal_issue 2
_journal_name_full 'Dalton transactions (Cambridge, England : 2003)'
_journal_page_first 599
_journal_page_last 606
_journal_paper_doi 10.1039/c5dt03431k
_journal_volume 45
_journal_year 2015
_chemical_formula_sum 'C18 H13 N3 O3'
_chemical_formula_weight 319.31
_space_group_crystal_system triclinic
_space_group_IT_number 2
_space_group_name_Hall '-P 1'
_space_group_name_H-M_alt 'P -1'
_symmetry_space_group_name_Hall '-P 1'
_symmetry_space_group_name_H-M 'P -1'
_atom_sites_solution_hydrogens geom
_audit_creation_method SHELXL-2014/6
_audit_update_record
;
2015-07-28 deposited with the CCDC.
2015-11-12 downloaded from the CCDC.
;
_cell_angle_alpha 81.753(3)
_cell_angle_beta 84.845(2)
_cell_angle_gamma 65.428(2)
_cell_formula_units_Z 2
_cell_length_a 7.2028(3)
_cell_length_b 7.9197(3)
_cell_length_c 14.7696(6)
_cell_measurement_reflns_used 2048
_cell_measurement_temperature 296(2)
_cell_measurement_theta_max 25.57
_cell_measurement_theta_min 3.31
_cell_volume 757.87(5)
_computing_cell_refinement 'Bruker SAINT'
_computing_data_collection 'Bruker APEX2'
_computing_data_reduction 'Bruker SAINT'
_computing_molecular_graphics 'Bruker SHELXTL'
_computing_publication_material 'Bruker SHELXTL'
_computing_structure_refinement 'SHELXL-2014/6 (Sheldrick, 2014)'
_computing_structure_solution 'SHELXS-97 (Sheldrick 2008)'
_diffrn_ambient_temperature 296(2)
_diffrn_measured_fraction_theta_full 0.997
_diffrn_measured_fraction_theta_max 0.994
_diffrn_measurement_device_type 'Bruker APEX-II CCD'
_diffrn_measurement_method '\f and \w scans'
_diffrn_radiation_type MoK\a
_diffrn_radiation_wavelength 0.71073
_diffrn_reflns_av_R_equivalents 0.0331
_diffrn_reflns_av_unetI/netI 0.0293
_diffrn_reflns_laue_measured_fraction_full 0.997
_diffrn_reflns_laue_measured_fraction_max 0.994
_diffrn_reflns_limit_h_max 8
_diffrn_reflns_limit_h_min -8
_diffrn_reflns_limit_k_max 9
_diffrn_reflns_limit_k_min -9
_diffrn_reflns_limit_l_max 18
_diffrn_reflns_limit_l_min -18
_diffrn_reflns_number 11866
_diffrn_reflns_point_group_measured_fraction_full 0.997
_diffrn_reflns_point_group_measured_fraction_max 0.994
_diffrn_reflns_theta_full 25.242
_diffrn_reflns_theta_max 26.292
_diffrn_reflns_theta_min 3.112
_exptl_absorpt_coefficient_mu 0.098
_exptl_absorpt_correction_type none
_exptl_crystal_colour Orange
_exptl_crystal_density_diffrn 1.399
_exptl_crystal_description Rectangular
_exptl_crystal_F_000 332
_exptl_crystal_recrystallization_method 'Re-crystallisation from solvent: Methyl Alcohol'
_exptl_crystal_size_max 0.18
_exptl_crystal_size_mid 0.14
_exptl_crystal_size_min 0.04
_refine_diff_density_max 0.171
_refine_diff_density_min -0.172
_refine_diff_density_rms 0.057
_refine_ls_extinction_coef 0.027(5)
_refine_ls_extinction_expression Fc^*^=kFc[1+0.001xFc^2^\l^3^/sin(2\q)]^-1/4^
_refine_ls_extinction_method SHELXL
_refine_ls_goodness_of_fit_ref 1.042
_refine_ls_hydrogen_treatment constr
_refine_ls_matrix_type full
_refine_ls_number_parameters 219
_refine_ls_number_reflns 3048
_refine_ls_number_restraints 0
_refine_ls_restrained_S_all 1.042
_refine_ls_R_factor_all 0.0806
_refine_ls_R_factor_gt 0.0477
_refine_ls_shift/su_max 0.000
_refine_ls_shift/su_mean 0.000
_refine_ls_structure_factor_coef Fsqd
_refine_ls_weighting_details 'w=1/[\s^2^(Fo^2^)+(0.0816P)^2^+0.0025P] where P=(Fo^2^+2Fc^2^)/3'
_refine_ls_weighting_scheme calc
_refine_ls_wR_factor_gt 0.1300
_refine_ls_wR_factor_ref 0.1547
_reflns_Friedel_coverage 0.000
_reflns_number_gt 1830
_reflns_number_total 3048
_reflns_threshold_expression 'I > 2\s(I)'
_cod_data_source_file c5dt03431k2.cif
_cod_data_source_block HYHNNO2_1_a
_cod_database_code 7037785
_shelx_space_group_comment
;
The symmetry employed for this shelxl refinement is uniquely defined
by the following loop, which should always be used as a source of
symmetry information in preference to the above space-group names.
They are only intended as comments.
;

loop_
_space_group_symop_operation_xyz
'x, y, z'
'-x, -y, -z'

loop_
_atom_site_label
_atom_site_type_symbol
_atom_site_fract_x
_atom_site_fract_y
_atom_site_fract_z
_atom_site_U_iso_or_equiv
_atom_site_adp_type
_atom_site_occupancy
_atom_site_site_symmetry_order
_atom_site_calc_flag
_atom_site_refinement_flags_posn
_atom_site_refinement_flags_adp
O1 O 0.8613(2) 0.00836(17) 0.40921(8) 0.0681(4) Uani 1 1 d . .
H1 H 0.8409 0.0992 0.4355 0.102 Uiso 1 1 calc R U
N002 N 0.7861(2) 0.34934(18) 0.42395(9) 0.0519(4) Uani 1 1 d . .
N003 N 0.7516(2) 0.50629(19) 0.46776(9) 0.0540(4) Uani 1 1 d . .
O3 O 0.6185(3) 1.1837(2) 0.74725(11) 0.0950(5) Uani 1 1 d . .
N1 N 0.6513(2) 1.0248(2) 0.78332(12) 0.0664(5) Uani 1 1 d . .
O2 O 0.6621(3) 0.9798(2) 0.86551(11) 0.0985(6) Uani 1 1 d . .
C007 C 0.7556(2) 0.4710(2) 0.55468(11) 0.0502(4) Uani 1 1 d . .
H007 H 0.7782 0.3508 0.5816 0.060 Uiso 1 1 calc R U
C008 C 0.8032(2) 0.2431(2) 0.27892(10) 0.0453(4) Uani 1 1 d . .
C009 C 0.7761(2) 0.3849(2) 0.33635(11) 0.0480(4) Uani 1 1 d . .
H009 H 0.7506 0.5056 0.3092 0.058 Uiso 1 1 calc R U
C00A C 0.6767(2) 0.8823(2) 0.72370(11) 0.0493(4) Uani 1 1 d . .
C00B C 0.7256(2) 0.6152(2) 0.61308(10) 0.0452(4) Uani 1 1 d . .
C00C C 0.7896(2) 0.2856(2) 0.18092(11) 0.0498(4) Uani 1 1 d . .
C00D C 0.8384(3) 0.0619(2) 0.31856(11) 0.0517(4) Uani 1 1 d . .
C00E C 0.6692(3) 0.9304(2) 0.63058(12) 0.0562(5) Uani 1 1 d . .
H00E H 0.6475 1.0514 0.6054 0.067 Uiso 1 1 calc R U
C00F C 0.7074(3) 0.7053(2) 0.76375(11) 0.0540(5) Uani 1 1 d . .
H00F H 0.7123 0.6760 0.8270 0.065 Uiso 1 1 calc R U
C00G C 0.6944(3) 0.7960(2) 0.57528(11) 0.0529(5) Uani 1 1 d . .
H00G H 0.6906 0.8263 0.5121 0.063 Uiso 1 1 calc R U
C00H C 0.7306(3) 0.5718(2) 0.70733(11) 0.0525(5) Uani 1 1 d . .
H00H H 0.7499 0.4516 0.7330 0.063 Uiso 1 1 calc R U
C00I C 0.8006(3) 0.1456(3) 0.12764(12) 0.0573(5) Uani 1 1 d . .
C00J C 0.8305(3) -0.0333(3) 0.17249(14) 0.0668(5) Uani 1 1 d . .
H00J H 0.8370 -0.1250 0.1379 0.080 Uiso 1 1 calc R U
C00K C 0.8500(3) -0.0757(3) 0.26448(13) 0.0627(5) Uani 1 1 d . .
H00K H 0.8709 -0.1953 0.2919 0.075 Uiso 1 1 calc R U
C00L C 0.7658(3) 0.4608(3) 0.13325(11) 0.0658(5) Uani 1 1 d . .
H00L H 0.7589 0.5553 0.1660 0.079 Uiso 1 1 calc R U
C00M C 0.7829(3) 0.1882(3) 0.03172(13) 0.0771(6) Uani 1 1 d . .
H00M H 0.7865 0.0974 -0.0028 0.092 Uiso 1 1 calc R U
C00N C 0.7529(4) 0.4948(3) 0.04085(13) 0.0868(7) Uani 1 1 d . .
H00N H 0.7385 0.6114 0.0115 0.104 Uiso 1 1 calc R U
C00O C 0.7610(4) 0.3572(4) -0.01089(14) 0.0932(8) Uani 1 1 d . .
H00O H 0.7512 0.3821 -0.0742 0.112 Uiso 1 1 calc R U

loop_
_atom_site_aniso_label
_atom_site_aniso_U_11
_atom_site_aniso_U_22
_atom_site_aniso_U_33
_atom_site_aniso_U_23
_atom_site_aniso_U_13
_atom_site_aniso_U_12
O1 0.0937(10) 0.0618(8) 0.0533(8) -0.0054(6) 0.0005(7) -0.0372(8)
N002 0.0614(9) 0.0558(9) 0.0448(8) -0.0160(6) -0.0003(7) -0.0274(7)
N003 0.0636(9) 0.0578(9) 0.0472(8) -0.0174(6) -0.0005(7) -0.0279(7)
O3 0.1240(13) 0.0606(9) 0.1115(12) -0.0331(8) 0.0064(10) -0.0434(9)
N1 0.0663(10) 0.0682(11) 0.0742(11) -0.0313(9) -0.0002(9) -0.0299(9)
O2 0.1389(14) 0.1019(12) 0.0702(10) -0.0400(9) -0.0091(9) -0.0540(11)
C007 0.0577(10) 0.0520(10) 0.0465(10) -0.0113(7) -0.0020(8) -0.0262(8)
C008 0.0452(9) 0.0505(9) 0.0440(9) -0.0149(7) 0.0018(7) -0.0210(8)
C009 0.0501(10) 0.0501(9) 0.0469(9) -0.0099(7) -0.0013(7) -0.0221(8)
C00A 0.0477(10) 0.0513(10) 0.0544(10) -0.0195(8) -0.0003(8) -0.0219(8)
C00B 0.0466(9) 0.0509(9) 0.0430(9) -0.0092(7) -0.0007(7) -0.0236(8)
C00C 0.0456(9) 0.0591(10) 0.0456(9) -0.0158(8) 0.0018(7) -0.0197(8)
C00D 0.0525(10) 0.0549(10) 0.0516(10) -0.0121(8) 0.0026(8) -0.0248(8)
C00E 0.0669(11) 0.0480(9) 0.0580(11) -0.0062(8) -0.0011(9) -0.0279(9)
C00F 0.0643(11) 0.0614(11) 0.0398(9) -0.0102(8) -0.0044(8) -0.0274(9)
C00G 0.0640(11) 0.0559(10) 0.0416(9) -0.0070(7) -0.0012(8) -0.0269(9)
C00H 0.0657(11) 0.0488(9) 0.0473(10) -0.0068(7) -0.0032(8) -0.0271(8)
C00I 0.0533(10) 0.0650(12) 0.0540(10) -0.0241(9) 0.0025(8) -0.0199(9)
C00J 0.0660(12) 0.0698(12) 0.0728(13) -0.0379(10) 0.0068(10) -0.0282(10)
C00K 0.0679(12) 0.0529(10) 0.0736(13) -0.0201(9) 0.0062(10) -0.0287(9)
C00L 0.0805(13) 0.0648(12) 0.0501(11) -0.0098(9) -0.0044(10) -0.0264(10)
C00M 0.0762(14) 0.0952(16) 0.0561(12) -0.0371(11) -0.0022(10) -0.0225(12)
C00N 0.1143(19) 0.0834(14) 0.0516(12) -0.0027(10) -0.0051(12) -0.0308(13)
C00O 0.114(2) 0.1010(18) 0.0461(12) -0.0107(12) -0.0069(12) -0.0237(15)

loop_
_atom_type_symbol
_atom_type_description
_atom_type_scat_dispersion_real
_atom_type_scat_dispersion_imag
_atom_type_scat_source
C C 0.0033 0.0016 'International Tables Vol C Tables 4.2.6.8 and 6.1.1.4'
H H 0.0000 0.0000 'International Tables Vol C Tables 4.2.6.8 and 6.1.1.4'
N N 0.0061 0.0033 'International Tables Vol C Tables 4.2.6.8 and 6.1.1.4'
O O 0.0106 0.0060 'International Tables Vol C Tables 4.2.6.8 and 6.1.1.4'

loop_
_geom_angle_atom_site_label_1
_geom_angle_atom_site_label_2
_geom_angle_atom_site_label_3
_geom_angle
C00D O1 H1 109.5
C009 N002 N003 113.34(13)
C007 N003 N002 112.90(14)
O2 N1 O3 123.40(16)
O2 N1 C00A 118.52(17)
O3 N1 C00A 118.07(17)
N003 C007 C00B 121.52(15)
N003 C007 H007 119.2
C00B C007 H007 119.2
C00D C008 C00C 118.96(14)
C00D C008 C009 119.80(14)
C00C C008 C009 121.22(15)
N002 C009 C008 121.90(15)
N002 C009 H009 119.0
C008 C009 H009 119.0
C00E C00A C00F 122.46(14)
C00E C00A N1 119.09(16)
C00F C00A N1 118.45(15)
C00H C00B C00G 119.21(14)
C00H C00B C007 119.87(15)
C00G C00B C007 120.91(14)
C00L C00C C00I 116.99(15)
C00L C00C C008 123.71(14)
C00I C00C C008 119.31(16)
O1 C00D C008 122.78(14)
O1 C00D C00K 116.35(16)
C008 C00D C00K 120.87(16)
C00A C00E C00G 118.71(15)
C00A C00E H00E 120.6
C00G C00E H00E 120.6
C00A C00F C00H 118.24(15)
C00A C00F H00F 120.9
C00H C00F H00F 120.9
C00E C00G C00B 120.63(15)
C00E C00G H00G 119.7
C00B C00G H00G 119.7
C00B C00H C00F 120.75(16)
C00B C00H H00H 119.6
C00F C00H H00H 119.6
C00J C00I C00M 121.86(16)
C00J C00I C00C 118.72(16)
C00M C00I C00C 119.42(18)
C00K C00J C00I 122.13(16)
C00K C00J H00J 118.9
C00I C00J H00J 118.9
C00J C00K C00D 119.92(18)
C00J C00K H00K 120.0
C00D C00K H00K 120.0
C00N C00L C00C 121.64(17)
C00N C00L H00L 119.2
C00C C00L H00L 119.2
C00O C00M C00I 121.54(18)
C00O C00M H00M 119.2
C00I C00M H00M 119.2
C00L C00N C00O 121.0(2)
C00L C00N H00N 119.5
C00O C00N H00N 119.5
C00M C00O C00N 119.39(19)
C00M C00O H00O 120.3
C00N C00O H00O 120.3

loop_
_geom_bond_atom_site_label_1
_geom_bond_atom_site_label_2
_geom_bond_distance
O1 C00D 1.3484(19)
O1 H1 0.8200
N002 C009 1.2860(18)
N002 N003 1.4037(18)
N003 C007 1.2744(19)
O3 N1 1.227(2)
N1 O2 1.215(2)
N1 C00A 1.472(2)
C007 C00B 1.463(2)
C007 H007 0.9300
C008 C00D 1.396(2)
C008 C00C 1.441(2)
C008 C009 1.443(2)
C009 H009 0.9300
C00A C00E 1.373(2)
C00A C00F 1.376(2)
C00B C00H 1.385(2)
C00B C00G 1.392(2)
C00C C00L 1.412(2)
C00C C00I 1.422(2)
C00D C00K 1.413(2)
C00E C00G 1.376(2)
C00E H00E 0.9300
C00F C00H 1.386(2)
C00F H00F 0.9300
C00G H00G 0.9300
C00H H00H 0.9300
C00I C00J 1.413(3)
C00I C00M 1.413(2)
C00J C00K 1.357(2)
C00J H00J 0.9300
C00K H00K 0.9300
C00L C00N 1.357(2)
C00L H00L 0.9300
C00M C00O 1.346(3)
C00M H00M 0.9300
C00N C00O 1.398(3)
C00N H00N 0.9300
C00O H00O 0.9300
